data_4065960
loop_
_publ_author_name
'Roering, Andrew J.'
'Leshinski, Sarah E.'
'Chan, Stephanie M.'
'Shalumova, Tamila'
'MacMillan, Samantha N.'
'Tanski, Joseph M.'
'Waterman, Rory'

_publ_section_title
;
 Insertion Reactions and Catalytic Hydrophosphination by
 Triamidoamine-Supported Zirconium Complexes
;
_journal_issue 11
_journal_name_full Organometallics
_journal_page_first 2557
_journal_paper_doi 10.1021/om100216f
_journal_volume 29
_journal_year 2010
_chemical_formula_sum 'C28 H56 N5 P Si3 Zr'
_chemical_formula_weight 669.24
_chemical_name_common '(N3N)ZrN=C(PHCy)Ph, 4'
_chemical_name_systematic
;

 ?

;
_space_group_IT_number 14
_symmetry_cell_setting monoclinic
_symmetry_space_group_name_Hall '-P 2yn'
_symmetry_space_group_name_H-M 'P 1 21/n 1'
_atom_sites_solution_hydrogens geom
_atom_sites_solution_primary direct
_atom_sites_solution_secondary difmap
_audit_creation_method SHELXL-97
_cell_angle_alpha 90.00
_cell_angle_beta 94.3130(10)
_cell_angle_gamma 90.00
_cell_formula_units_Z 4
_cell_length_a 12.3884(7)
_cell_length_b 15.0561(9)
_cell_length_c 19.1663(11)
_cell_measurement_reflns_used 9769
_cell_measurement_temperature 125(2)
_cell_measurement_theta_max 30.35
_cell_measurement_theta_min 2.33
_cell_volume 3564.8(4)
_computing_cell_refinement 'Bruker SMART'
_computing_data_collection 'Bruker SMART'
_computing_data_reduction 'Bruker SAINT'
_computing_molecular_graphics 'Bruker SHELXTL'
_computing_publication_material 'Bruker SHELXTL'
_computing_structure_refinement 'SHELXL-97 (Sheldrick, 1997)'
_computing_structure_solution 'SHELXS-97 (Sheldrick, 1990)'
_diffrn_ambient_temperature 125(2)
_diffrn_measured_fraction_theta_full 0.946
_diffrn_measured_fraction_theta_max 0.946
_diffrn_measurement_device_type 'CCD area detector'
_diffrn_measurement_method 'phi and omega scans'
_diffrn_radiation_monochromator graphite
_diffrn_radiation_source 'fine-focus sealed tube'
_diffrn_radiation_type MoK\a
_diffrn_radiation_wavelength 0.71073
_diffrn_reflns_av_R_equivalents 0.0298
_diffrn_reflns_av_sigmaI/netI 0.0245
_diffrn_reflns_limit_h_max 17
_diffrn_reflns_limit_h_min -16
_diffrn_reflns_limit_k_max 21
_diffrn_reflns_limit_k_min -21
_diffrn_reflns_limit_l_max 26
_diffrn_reflns_limit_l_min -27
_diffrn_reflns_number 49628
_diffrn_reflns_theta_full 30.47
_diffrn_reflns_theta_max 30.47
_diffrn_reflns_theta_min 1.72
_exptl_absorpt_coefficient_mu 0.479
_exptl_absorpt_correction_T_max 0.9673
_exptl_absorpt_correction_T_min 0.9231
_exptl_absorpt_correction_type empirical
_exptl_absorpt_process_details sadabs
_exptl_crystal_colour Pink
_exptl_crystal_density_diffrn 1.247
_exptl_crystal_density_method 'not measured'
_exptl_crystal_description Block
_exptl_crystal_F_000 1424
_exptl_crystal_size_max 0.17
_exptl_crystal_size_mid 0.16
_exptl_crystal_size_min 0.07
_refine_diff_density_max 0.415
_refine_diff_density_min -0.197
_refine_diff_density_rms 0.057
_refine_ls_extinction_method none
_refine_ls_goodness_of_fit_ref 1.044
_refine_ls_hydrogen_treatment mixed
_refine_ls_matrix_type full
_refine_ls_number_parameters 356
_refine_ls_number_reflns 10263
_refine_ls_number_restraints 0
_refine_ls_restrained_S_all 1.044
_refine_ls_R_factor_all 0.0339
_refine_ls_R_factor_gt 0.0257
_refine_ls_shift/su_max 0.003
_refine_ls_shift/su_mean 0.000
_refine_ls_structure_factor_coef Fsqd
_refine_ls_weighting_details 'calc w=1/[\s^2^(Fo^2^)+(0.0288P)^2^+1.2591P] where P=(Fo^2^+2Fc^2^)/3'
_refine_ls_weighting_scheme calc
_refine_ls_wR_factor_gt 0.0606
_refine_ls_wR_factor_ref 0.0640
_reflns_number_gt 8755
_reflns_number_total 10263
_reflns_threshold_expression >2sigma(I)
_cod_data_source_file om100216f_si_001.cif
_cod_data_source_block rw457zr
_cod_depositor_comments
;
The following automatic conversions were performed:

'_symmetry_cell_setting' value 'Monoclinic' changed to 'monoclinic'
according to /home/saulius/struct/CIF-dictionaries/cif_core.dic
dictionary named 'cif_core.dic' version 2.4.1 from 2010-06-29.

Automatic conversion script
Id: cif_fix_values 1715 2011-07-08 13:25:40Z adriana 
;
_cod_original_sg_symbol_H-M P2(1)/n
_cod_database_code 4065960

loop_
_symmetry_equiv_pos_as_xyz
'x, y, z'
'-x+1/2, y+1/2, -z+1/2'
'-x, -y, -z'
'x-1/2, -y-1/2, z-1/2'

loop_
_atom_site_label
_atom_site_type_symbol
_atom_site_fract_x
_atom_site_fract_y
_atom_site_fract_z
_atom_site_U_iso_or_equiv
_atom_site_adp_type
_atom_site_occupancy
_atom_site_symmetry_multiplicity
_atom_site_calc_flag
_atom_site_refinement_flags
Zr Zr 0.513054(9) 0.808908(7) 0.191621(6) 0.01269(3) Uani 1 1 d .
N1 N 0.64619(8) 0.84910(7) 0.13910(6) 0.0155(2) Uani 1 1 d .
N2 N 0.55088(9) 0.77942(7) 0.29686(6) 0.0174(2) Uani 1 1 d .
N3 N 0.38565(9) 0.89927(7) 0.17200(6) 0.0168(2) Uani 1 1 d .
N4 N 0.57558(9) 0.95162(7) 0.24833(6) 0.0166(2) Uani 1 1 d .
N5 N 0.46751(9) 0.68966(7) 0.14580(6) 0.0183(2) Uani 1 1 d .
Si1 Si 0.74556(3) 0.77872(2) 0.112503(19) 0.01576(7) Uani 1 1 d .
Si2 Si 0.49875(3) 0.69838(2) 0.348340(19) 0.01885(8) Uani 1 1 d .
Si3 Si 0.31760(3) 0.92156(2) 0.09191(2) 0.01916(8) Uani 1 1 d .
P P 0.52850(3) 0.52548(2) 0.10498(2) 0.02261(8) Uani 1 1 d .
C1 C 0.66318(11) 0.94627(8) 0.13839(7) 0.0176(2) Uani 1 1 d .
H1A H 0.6013 0.9756 0.1120 0.021 Uiso 1 1 calc R
H1B H 0.7299 0.9604 0.1152 0.021 Uiso 1 1 calc R
C2 C 0.63595(11) 0.83661(9) 0.33201(7) 0.0218(3) Uani 1 1 d .
H2A H 0.7054 0.8274 0.3107 0.026 Uiso 1 1 calc R
H2B H 0.6464 0.8211 0.3823 0.026 Uiso 1 1 calc R
C3 C 0.37912(11) 0.96672(9) 0.22767(7) 0.0202(3) Uani 1 1 d .
H3A H 0.3644 0.9375 0.2722 0.024 Uiso 1 1 calc R
H3B H 0.3193 1.0087 0.2149 0.024 Uiso 1 1 calc R
C4 C 0.67332(11) 0.97962(9) 0.21356(7) 0.0190(3) Uani 1 1 d .
H4A H 0.7391 0.9545 0.2387 0.023 Uiso 1 1 calc R
H4B H 0.6795 1.0452 0.2142 0.023 Uiso 1 1 calc R
C5 C 0.60072(12) 0.93294(9) 0.32372(7) 0.0220(3) Uani 1 1 d .
H5A H 0.5359 0.9437 0.3497 0.026 Uiso 1 1 calc R
H5B H 0.6593 0.9727 0.3429 0.026 Uiso 1 1 calc R
C6 C 0.48619(11) 1.01671(8) 0.23636(7) 0.0201(3) Uani 1 1 d .
H6A H 0.4965 1.0520 0.1938 0.024 Uiso 1 1 calc R
H6B H 0.4859 1.0579 0.2766 0.024 Uiso 1 1 calc R
C7 C 0.87465(11) 0.84093(10) 0.10310(8) 0.0245(3) Uani 1 1 d .
H7A H 0.8958 0.8723 0.1468 0.037 Uiso 1 1 calc R
H7B H 0.8639 0.8840 0.0649 0.037 Uiso 1 1 calc R
H7C H 0.9318 0.7991 0.0927 0.037 Uiso 1 1 calc R
C8 C 0.70171(12) 0.72189(10) 0.02835(8) 0.0252(3) Uani 1 1 d .
H8A H 0.6932 0.7660 -0.0093 0.038 Uiso 1 1 calc R
H8B H 0.6325 0.6917 0.0330 0.038 Uiso 1 1 calc R
H8C H 0.7565 0.6782 0.0173 0.038 Uiso 1 1 calc R
C9 C 0.77633(12) 0.69114(9) 0.18070(8) 0.0263(3) Uani 1 1 d .
H9A H 0.8101 0.7187 0.2232 0.039 Uiso 1 1 calc R
H9B H 0.8259 0.6472 0.1630 0.039 Uiso 1 1 calc R
H9C H 0.7090 0.6617 0.1915 0.039 Uiso 1 1 calc R
C10 C 0.59773(16) 0.60601(12) 0.36643(12) 0.0474(5) Uani 1 1 d .
H10A H 0.6135 0.5777 0.3223 0.071 Uiso 1 1 calc R
H10B H 0.5668 0.5620 0.3969 0.071 Uiso 1 1 calc R
H10C H 0.6648 0.6299 0.3896 0.071 Uiso 1 1 calc R
C11 C 0.37313(12) 0.65088(10) 0.30349(8) 0.0266(3) Uani 1 1 d .
H11A H 0.3917 0.6164 0.2627 0.040 Uiso 1 1 calc R
H11B H 0.3238 0.6992 0.2883 0.040 Uiso 1 1 calc R
H11C H 0.3378 0.6121 0.3359 0.040 Uiso 1 1 calc R
C12 C 0.46257(18) 0.74670(15) 0.43304(9) 0.0502(5) Uani 1 1 d .
H12A H 0.5288 0.7621 0.4616 0.075 Uiso 1 1 calc R
H12B H 0.4211 0.7031 0.4580 0.075 Uiso 1 1 calc R
H12C H 0.4188 0.8002 0.4240 0.075 Uiso 1 1 calc R
C13 C 0.16738(12) 0.90866(11) 0.09403(9) 0.0317(3) Uani 1 1 d .
H13A H 0.1500 0.8463 0.1025 0.048 Uiso 1 1 calc R
H13B H 0.1317 0.9275 0.0491 0.048 Uiso 1 1 calc R
H13C H 0.1418 0.9455 0.1316 0.048 Uiso 1 1 calc R
C14 C 0.36770(13) 0.84483(10) 0.02463(8) 0.0287(3) Uani 1 1 d .
H14A H 0.4468 0.8488 0.0255 0.043 Uiso 1 1 calc R
H14B H 0.3359 0.8618 -0.0218 0.043 Uiso 1 1 calc R
H14C H 0.3467 0.7837 0.0350 0.043 Uiso 1 1 calc R
C15 C 0.34372(13) 1.03884(10) 0.06367(8) 0.0288(3) Uani 1 1 d .
H15A H 0.4201 1.0453 0.0545 0.043 Uiso 1 1 calc R
H15B H 0.3266 1.0800 0.1008 0.043 Uiso 1 1 calc R
H15C H 0.2981 1.0523 0.0210 0.043 Uiso 1 1 calc R
C16 C 0.43176(10) 0.61813(8) 0.11865(7) 0.0163(2) Uani 1 1 d .
C17 C 0.31530(10) 0.60604(8) 0.09279(7) 0.0172(2) Uani 1 1 d .
C18 C 0.23539(11) 0.65336(9) 0.12451(7) 0.0211(3) Uani 1 1 d .
H18A H 0.2553 0.6939 0.1612 0.025 Uiso 1 1 calc R
C19 C 0.12690(11) 0.64143(10) 0.10275(8) 0.0255(3) Uani 1 1 d .
H19A H 0.0728 0.6733 0.1250 0.031 Uiso 1 1 calc R
C20 C 0.09725(12) 0.58295(10) 0.04849(8) 0.0284(3) Uani 1 1 d .
H20A H 0.0230 0.5745 0.0338 0.034 Uiso 1 1 calc R
C21 C 0.17610(12) 0.53711(10) 0.01592(8) 0.0271(3) Uani 1 1 d .
H21A H 0.1560 0.4980 -0.0217 0.033 Uiso 1 1 calc R
C22 C 0.28488(12) 0.54810(9) 0.03818(7) 0.0217(3) Uani 1 1 d .
H22A H 0.3387 0.5159 0.0160 0.026 Uiso 1 1 calc R
C23 C 0.46187(10) 0.42018(8) 0.12855(7) 0.0190(2) Uani 1 1 d .
H23A H 0.4106 0.4029 0.0881 0.023 Uiso 1 1 calc R
C24 C 0.39774(11) 0.42369(9) 0.19347(8) 0.0230(3) Uani 1 1 d .
H24A H 0.3402 0.4692 0.1869 0.028 Uiso 1 1 calc R
H24B H 0.4465 0.4409 0.2346 0.028 Uiso 1 1 calc R
C25 C 0.34666(12) 0.33341(10) 0.20686(9) 0.0271(3) Uani 1 1 d .
H25A H 0.3075 0.3366 0.2500 0.032 Uiso 1 1 calc R
H25B H 0.2935 0.3186 0.1674 0.032 Uiso 1 1 calc R
C26 C 0.43209(13) 0.26041(10) 0.21484(8) 0.0285(3) Uani 1 1 d .
H26A H 0.4799 0.2713 0.2577 0.034 Uiso 1 1 calc R
H26B H 0.3960 0.2024 0.2201 0.034 Uiso 1 1 calc R
C27 C 0.49993(13) 0.25700(9) 0.15200(8) 0.0278(3) Uani 1 1 d .
H27A H 0.4540 0.2375 0.1103 0.033 Uiso 1 1 calc R
H27B H 0.5586 0.2128 0.1608 0.033 Uiso 1 1 calc R
C28 C 0.54964(12) 0.34784(9) 0.13720(9) 0.0261(3) Uani 1 1 d .
H28A H 0.5884 0.3442 0.0940 0.031 Uiso 1 1 calc R
H28B H 0.6028 0.3640 0.1763 0.031 Uiso 1 1 calc R
H1 H 0.5843(15) 0.5355(12) 0.1627(9) 0.036(5) Uiso 1 1 d .

loop_
_atom_site_aniso_label
_atom_site_aniso_U_11
_atom_site_aniso_U_22
_atom_site_aniso_U_33
_atom_site_aniso_U_23
_atom_site_aniso_U_13
_atom_site_aniso_U_12
Zr 0.01212(6) 0.01081(6) 0.01515(6) -0.00074(4) 0.00104(4) -0.00131(4)
N1 0.0156(5) 0.0118(5) 0.0192(5) -0.0011(4) 0.0023(4) -0.0011(4)
N2 0.0173(5) 0.0162(5) 0.0187(5) 0.0014(4) 0.0001(4) -0.0034(4)
N3 0.0164(5) 0.0150(5) 0.0192(5) -0.0011(4) 0.0018(4) 0.0011(4)
N4 0.0181(5) 0.0150(5) 0.0167(5) -0.0012(4) 0.0027(4) -0.0025(4)
N5 0.0175(5) 0.0150(5) 0.0224(5) -0.0007(4) 0.0021(4) -0.0013(4)
Si1 0.01459(16) 0.01434(16) 0.01855(17) -0.00047(13) 0.00245(13) 0.00065(12)
Si2 0.02077(18) 0.01806(17) 0.01792(17) 0.00308(13) 0.00278(13) -0.00208(14)
Si3 0.01755(17) 0.01843(17) 0.02122(18) 0.00172(14) -0.00050(14) 0.00176(13)
P 0.01745(16) 0.01503(15) 0.0363(2) -0.00490(14) 0.00826(14) -0.00176(13)
C1 0.0189(6) 0.0133(5) 0.0210(6) -0.0002(5) 0.0053(5) -0.0022(5)
C2 0.0218(6) 0.0232(6) 0.0196(6) 0.0017(5) -0.0040(5) -0.0065(5)
C3 0.0197(6) 0.0184(6) 0.0229(6) -0.0025(5) 0.0046(5) 0.0022(5)
C4 0.0189(6) 0.0149(6) 0.0235(6) -0.0025(5) 0.0044(5) -0.0056(5)
C5 0.0275(7) 0.0216(6) 0.0169(6) -0.0041(5) 0.0008(5) -0.0068(5)
C6 0.0230(6) 0.0138(6) 0.0239(6) -0.0034(5) 0.0054(5) 0.0010(5)
C7 0.0164(6) 0.0251(7) 0.0326(8) 0.0005(6) 0.0053(5) -0.0005(5)
C8 0.0307(8) 0.0220(7) 0.0233(7) -0.0062(5) 0.0042(6) -0.0018(6)
C9 0.0246(7) 0.0218(7) 0.0321(8) 0.0056(6) -0.0002(6) 0.0027(6)
C10 0.0409(10) 0.0332(9) 0.0660(13) 0.0212(9) -0.0094(9) 0.0054(8)
C11 0.0235(7) 0.0263(7) 0.0304(8) 0.0010(6) 0.0059(6) -0.0065(6)
C12 0.0640(13) 0.0604(13) 0.0290(9) -0.0132(8) 0.0218(9) -0.0297(10)
C13 0.0193(7) 0.0352(8) 0.0397(9) 0.0020(7) -0.0036(6) 0.0012(6)
C14 0.0351(8) 0.0291(8) 0.0216(7) -0.0008(6) 0.0005(6) 0.0048(6)
C15 0.0341(8) 0.0237(7) 0.0284(8) 0.0069(6) 0.0009(6) 0.0027(6)
C16 0.0173(6) 0.0148(6) 0.0173(6) -0.0011(4) 0.0039(5) -0.0019(5)
C17 0.0178(6) 0.0144(6) 0.0193(6) 0.0016(5) 0.0011(5) -0.0026(5)
C18 0.0201(6) 0.0187(6) 0.0243(7) -0.0017(5) 0.0003(5) 0.0001(5)
C19 0.0190(6) 0.0248(7) 0.0327(8) 0.0030(6) 0.0020(6) 0.0010(5)
C20 0.0196(7) 0.0294(8) 0.0349(8) 0.0067(6) -0.0067(6) -0.0056(6)
C21 0.0292(7) 0.0267(7) 0.0241(7) -0.0010(6) -0.0067(6) -0.0081(6)
C22 0.0248(7) 0.0200(6) 0.0201(6) -0.0011(5) 0.0014(5) -0.0028(5)
C23 0.0167(6) 0.0138(6) 0.0266(7) -0.0033(5) 0.0020(5) -0.0008(5)
C24 0.0233(7) 0.0170(6) 0.0292(7) -0.0005(5) 0.0053(6) 0.0016(5)
C25 0.0263(7) 0.0204(7) 0.0351(8) 0.0049(6) 0.0064(6) 0.0006(6)
C26 0.0313(8) 0.0194(7) 0.0343(8) 0.0049(6) -0.0003(6) 0.0026(6)
C27 0.0302(8) 0.0149(6) 0.0376(8) -0.0015(6) -0.0004(6) 0.0052(6)
C28 0.0217(7) 0.0183(6) 0.0386(8) -0.0037(6) 0.0042(6) 0.0035(5)

loop_
_atom_type_symbol
_atom_type_description
_atom_type_scat_dispersion_real
_atom_type_scat_dispersion_imag
_atom_type_scat_source
C C 0.0033 0.0016 'International Tables Vol C Tables 4.2.6.8 and 6.1.1.4'
H H 0.0000 0.0000 'International Tables Vol C Tables 4.2.6.8 and 6.1.1.4'
N N 0.0061 0.0033 'International Tables Vol C Tables 4.2.6.8 and 6.1.1.4'
Si Si 0.0817 0.0704 'International Tables Vol C Tables 4.2.6.8 and 6.1.1.4'
P P 0.1023 0.0942 'International Tables Vol C Tables 4.2.6.8 and 6.1.1.4'
Zr Zr -2.9673 0.5597 'International Tables Vol C Tables 4.2.6.8 and 6.1.1.4'

loop_
_geom_angle_atom_site_label_1
_geom_angle_atom_site_label_2
_geom_angle_atom_site_label_3
_geom_angle
N5 Zr N2 105.16(4)
N5 Zr N1 104.38(4)
N2 Zr N1 113.61(4)
N5 Zr N3 108.12(4)
N2 Zr N3 115.05(4)
N1 Zr N3 109.71(4)
N5 Zr N4 177.81(4)
N2 Zr N4 73.92(4)
N1 Zr N4 74.37(4)
N3 Zr N4 74.05(4)
C1 N1 Si1 119.91(8)
C1 N1 Zr 114.20(8)
Si1 N1 Zr 124.79(6)
C2 N2 Si2 115.77(9)
C2 N2 Zr 114.61(8)
Si2 N2 Zr 129.62(6)
C3 N3 Si3 117.25(9)
C3 N3 Zr 113.41(8)
Si3 N3 Zr 126.58(6)
C5 N4 C6 112.07(10)
C5 N4 C4 111.87(10)
C6 N4 C4 111.54(10)
C5 N4 Zr 107.20(8)
C6 N4 Zr 107.26(7)
C4 N4 Zr 106.53(7)
C16 N5 Zr 175.33(10)
N1 Si1 C8 111.56(6)
N1 Si1 C7 110.71(6)
C8 Si1 C7 109.90(7)
N1 Si1 C9 109.70(6)
C8 Si1 C9 108.07(7)
C7 Si1 C9 106.75(7)
N2 Si2 C11 110.08(6)
N2 Si2 C12 110.30(7)
C11 Si2 C12 107.72(8)
N2 Si2 C10 111.33(8)
C11 Si2 C10 108.28(8)
C12 Si2 C10 109.03(11)
N3 Si3 C14 109.10(6)
N3 Si3 C13 112.30(7)
C14 Si3 C13 109.40(8)
N3 Si3 C15 110.78(6)
C14 Si3 C15 107.93(7)
C13 Si3 C15 107.21(7)
C23 P C16 107.53(6)
N1 C1 C4 108.64(10)
N2 C2 C5 108.54(11)
N3 C3 C6 108.88(10)
N4 C4 C1 108.60(10)
N4 C5 C2 108.71(11)
N4 C6 C3 108.92(10)
N5 C16 C17 122.58(12)
N5 C16 P 119.05(10)
C17 C16 P 118.27(9)
C22 C17 C18 119.11(12)
C22 C17 C16 121.54(12)
C18 C17 C16 119.35(11)
C19 C18 C17 120.36(13)
C18 C19 C20 120.11(14)
C21 C20 C19 119.85(13)
C20 C21 C22 120.18(13)
C21 C22 C17 120.37(13)
C24 C23 C28 110.08(12)
C24 C23 P 115.87(9)
C28 C23 P 107.87(9)
C23 C24 C25 110.69(11)
C26 C25 C24 111.38(12)
C27 C26 C25 111.44(12)
C26 C27 C28 111.69(12)
C27 C28 C23 111.13(12)

loop_
_geom_bond_atom_site_label_1
_geom_bond_atom_site_label_2
_geom_bond_distance
Zr N5 2.0589(11)
Zr N2 2.0840(11)
Zr N1 2.0856(11)
Zr N3 2.0962(11)
Zr N4 2.5043(11)
N1 C1 1.4782(16)
N1 Si1 1.7299(11)
N2 C2 1.4828(16)
N2 Si2 1.7249(11)
N3 C3 1.4797(16)
N3 Si3 1.7278(12)
N4 C5 1.4820(17)
N4 C6 1.4837(17)
N4 C4 1.4863(16)
N5 C16 1.2618(16)
Si1 C8 1.8699(14)
Si1 C7 1.8737(14)
Si1 C9 1.8755(15)
Si2 C11 1.8631(15)
Si2 C12 1.8641(17)
Si2 C10 1.8692(18)
Si3 C14 1.8717(15)
Si3 C13 1.8745(15)
Si3 C15 1.8820(15)
P C23 1.8588(13)
P C16 1.8702(13)
C1 C4 1.5219(18)
C2 C5 1.520(2)
C3 C6 1.5233(19)
C16 C17 1.5008(18)
C17 C22 1.3927(18)
C17 C18 1.3955(18)
C18 C19 1.3886(19)
C19 C20 1.391(2)
C20 C21 1.383(2)
C21 C22 1.393(2)
C23 C24 1.5267(19)
C23 C28 1.5391(18)
C24 C25 1.5290(19)
C25 C26 1.526(2)
C26 C27 1.520(2)
C27 C28 1.535(2)
